data_4321961
loop_
_publ_author_name
'David M. L. Goodgame'
'David A. Grachvogel'
'Izhar Hussain'
'Andrew J. P. White'
'David J. Williams'

_publ_section_title
;
 Formation of Polymeric Network Arrays by Complexes of Manganese(II) or
 Cobalt(II) with Alkane Chain Linked Bis(amide) Ligands of Biological
 Relevance
;
_journal_name_full 'Inorganic Chemistry'
_journal_page_first 2057
_journal_page_last 2063
_journal_paper_doi 10.1021/ic9812609
_journal_volume 38
_journal_year 1999
_chemical_formula_sum 'C17 H36 Br2 Mn N3 O4'
_chemical_formula_weight 561.25
_chemical_name_systematic
; 
 ? 
;
_space_group_IT_number 15
_symmetry_cell_setting monoclinic
_symmetry_space_group_name_Hall '-C 2yc'
_symmetry_space_group_name_H-M 'C 1 2/c 1'
_atom_sites_solution_hydrogens geom
_atom_sites_solution_primary direct
_atom_sites_solution_secondary difmap
_audit_creation_method SHELXL
_cell_angle_alpha 90.00
_cell_angle_beta 102.334(11)
_cell_angle_gamma 90.00
_cell_formula_units_Z 8
_cell_length_a 24.404(3)
_cell_length_b 11.262(2)
_cell_length_c 21.160(3)
_cell_measurement_reflns_used 27
_cell_measurement_temperature 293(2)
_cell_measurement_theta_max 12.51
_cell_measurement_theta_min 4.66
_cell_volume 5681.3(15)
_computing_cell_refinement 'Siemens XSCANS'
_computing_data_collection 'Siemens XSCANS'
_computing_data_reduction 'Siemens SHELXTL'
_computing_molecular_graphics 'Siemens SHELXTL'
_computing_publication_material 'Siemens SHELXTL'
_computing_structure_refinement 'SHELXL-93 (Sheldrick, 1993)'
_computing_structure_solution 'SHELXS-86 (Sheldrick, 1990)'
_diffrn_ambient_temperature 293(2)
_diffrn_measurement_device 'Siemens P4'
_diffrn_measurement_method '\w scans'
_diffrn_radiation_monochromator graphite
_diffrn_radiation_source 'fine-focus sealed tube'
_diffrn_radiation_type MoK\a
_diffrn_radiation_wavelength 0.71073
_diffrn_reflns_av_R_equivalents 0.0805
_diffrn_reflns_av_sigmaI/netI 0.1396
_diffrn_reflns_limit_h_max 28
_diffrn_reflns_limit_h_min 0
_diffrn_reflns_limit_k_max 13
_diffrn_reflns_limit_k_min 0
_diffrn_reflns_limit_l_max 24
_diffrn_reflns_limit_l_min -25
_diffrn_reflns_number 5037
_diffrn_reflns_theta_max 25.00
_diffrn_reflns_theta_min 1.97
_diffrn_standards_decay_% 39.98
_diffrn_standards_interval_count 97
_diffrn_standards_number 3
_exptl_absorpt_coefficient_mu 3.299
_exptl_absorpt_correction_type none
_exptl_crystal_colour Clear
_exptl_crystal_density_diffrn 1.312
_exptl_crystal_description Blocks
_exptl_crystal_F_000 2288
_exptl_crystal_size_max 1
_exptl_crystal_size_mid 0.4
_exptl_crystal_size_min 0.37
_refine_diff_density_max 0.677
_refine_diff_density_min -0.562
_refine_diff_density_rms 0.118
_refine_ls_extinction_method none
_refine_ls_goodness_of_fit_all 1.001
_refine_ls_goodness_of_fit_obs 1.209
_refine_ls_matrix_type full
_refine_ls_number_parameters 265
_refine_ls_number_reflns 3733
_refine_ls_number_restraints 45
_refine_ls_restrained_S_all 1.070
_refine_ls_restrained_S_obs 1.200
_refine_ls_R_factor_all 0.2159
_refine_ls_R_factor_obs 0.0857
_refine_ls_shift/esd_max 0.257
_refine_ls_shift/esd_mean 0.031
_refine_ls_structure_factor_coef Fsqd
_refine_ls_weighting_details 'w=1/[\s^2^(Fo^2^)+(0.1350P)^2^+0.0000P] where P=(Fo^2^+2Fc^2^)/3'
_refine_ls_weighting_scheme calc
_refine_ls_wR_factor_all 0.3250
_refine_ls_wR_factor_obs 0.2235
_reflns_number_observed 1889
_reflns_number_total 4913
_reflns_observed_criterion >2sigma(I)
_cod_data_source_file ic9812609_2.cif
_cod_data_source_block DMLG9713
_cod_depositor_comments
;
The following automatic conversions were performed:

'_refine_ls_weighting_scheme' value 'calc
w=1/[\s^2^(Fo^2^)+(0.1350P)^2^+0.0000P] where P=(Fo^2^+2Fc^2^)/3' was
changed to 'calc'. New tag '_refine_ls_weighting_details' was
created. The value of the new tag was set to
'w=1/[\s^2^(Fo^2^)+(0.1350P)^2^+0.0000P] where P=(Fo^2^+2Fc^2^)/3'.

Automatic conversion script
Id: cif_fix_values 3143 2015-03-26 13:38:13Z robertas 
;
_cod_original_cell_volume 5681.3(12)
_cod_database_code 4321961

loop_
_symmetry_equiv_pos_as_xyz
'x, y, z'
'-x, y, -z+1/2'
'x+1/2, y+1/2, z'
'-x+1/2, y+1/2, -z+1/2'
'-x, -y, -z'
'x, -y, z-1/2'
'-x+1/2, -y+1/2, -z'
'x+1/2, -y+1/2, z-1/2'

loop_
_atom_site_aniso_label
_atom_site_aniso_U_11
_atom_site_aniso_U_22
_atom_site_aniso_U_33
_atom_site_aniso_U_23
_atom_site_aniso_U_13
_atom_site_aniso_U_12
Mn1 0.0537(10) 0.0776(14) 0.0724(12) 0.000 0.0126(9) 0.000
Br1 0.1063(9) 0.1234(10) 0.1237(10) 0.0478(8) 0.0209(8) 0.0370(8)
Br2 0.0767(6) 0.1050(8) 0.0866(6) 0.0162(6) 0.0289(5) 0.0239(6)
Mn2 0.0495(9) 0.0699(12) 0.0599(10) 0.0053(10) 0.0089(8) 0.0059(10)
C1 0.080(6) 0.079(7) 0.089(6) -0.001(5) 0.038(5) -0.004(6)
O2 0.064(3) 0.080(5) 0.070(3) 0.004(3) 0.027(3) -0.002(3)
C2 0.063(5) 0.085(7) 0.053(5) 0.005(5) 0.012(4) 0.008(5)
N3 0.075(4) 0.071(5) 0.088(5) 0.006(4) 0.037(4) 0.000(4)
C4 0.090(6) 0.081(7) 0.084(6) 0.005(6) 0.041(5) 0.003(6)
C5 0.066(6) 0.091(8) 0.093(7) -0.006(6) 0.015(5) 0.010(6)
C6 0.094(7) 0.093(8) 0.088(7) 0.013(7) 0.023(6) 0.006(7)
C7 0.127(11) 0.159(14) 0.113(10) -0.024(11) -0.021(9) 0.041(11)
O8 0.075(4) 0.103(5) 0.072(4) 0.021(4) 0.007(3) 0.033(4)
C8 0.075(6) 0.131(10) 0.072(6) 0.029(7) 0.016(5) 0.027(7)
N9 0.125(9) 0.209(13) 0.160(11) 0.054(10) -0.018(9) 0.082(9)
C10 0.282(19) 0.247(18) 0.318(19) -0.056(17) -0.042(18) 0.043(18)
C11 0.334(17) 0.277(16) 0.343(16) -0.053(15) 0.008(16) 0.013(16)
C12 0.355(22) 0.295(20) 0.353(20) -0.054(20) 0.041(20) 0.018(19)
C13 0.109(8) 0.125(10) 0.084(7) -0.034(7) 0.030(6) -0.010(8)
O14 0.086(4) 0.081(5) 0.064(4) -0.013(4) 0.003(3) -0.009(4)
C14 0.069(6) 0.087(7) 0.093(7) -0.017(6) 0.023(5) -0.015(6)
N15 0.074(6) 0.191(12) 0.097(6) -0.046(7) 0.016(5) -0.034(7)
C16 0.109(9) 0.174(14) 0.118(10) -0.027(11) 0.033(8) -0.059(10)
C17 0.109(9) 0.134(12) 0.112(10) -0.004(9) 0.024(8) -0.035(9)
C18 0.102(7) 0.133(11) 0.104(8) -0.027(8) 0.035(7) -0.057(8)
O50 0.329(21) 0.140(11) 0.392(24) 0.095(14) 0.103(20) 0.096(13)
C51 0.426(38) 0.148(18) 0.103(21) 0.031(16) -0.022(26) 0.227(20)
C52 0.094(15) 0.159(25) 0.088(15) 0.042(16) 0.028(12) 0.049(17)
C53 0.190(30) 0.066(15) 0.128(23) -0.020(16) 0.014(22) -0.007(19)
C54 0.246(31) 0.078(21) 0.308(40) 0.010(24) 0.190(27) 0.000(23)

loop_
_atom_site_label
_atom_site_type_symbol
_atom_site_fract_x
_atom_site_fract_y
_atom_site_fract_z
_atom_site_U_iso_or_equiv
_atom_site_thermal_displace_type
_atom_site_occupancy
_atom_site_calc_flag
_atom_site_refinement_flags
_atom_site_disorder_group
Mn1 Mn -0.5000 1.3214(2) -0.2500 0.0680(6) Uani 1 d S .
Br1 Br -0.45959(6) 1.19842(15) -0.15401(8) 0.1183(5) Uani 1 d . .
Br2 Br -0.57577(5) 1.44784(12) -0.22303(6) 0.0877(3) Uani 1 d . .
Mn2 Mn -0.2500 0.7500 0.0000 0.0602(5) Uani 1 d S .
C1 C -0.3137(4) 0.5980(10) 0.1163(5) 0.080(3) Uani 1 d . .
H1A H -0.3372(4) 0.5639(10) 0.1427(5) 0.119 Uiso 1 calc R .
H1B H -0.2760(4) 0.6045(10) 0.1411(5) 0.119 Uiso 1 calc R .
H1C H -0.3142(4) 0.5481(10) 0.0794(5) 0.119 Uiso 1 calc R .
O2 O -0.3116(3) 0.7786(6) 0.0597(3) 0.069(2) Uani 1 d . .
C2 C -0.3345(4) 0.7145(9) 0.0949(4) 0.067(3) Uani 1 d . .
N3 N -0.3790(3) 0.7546(8) 0.1149(4) 0.075(2) Uani 1 d . .
H3A H -0.3947(3) 0.7081(8) 0.1380(4) 0.090 Uiso 1 calc R .
C4 C -0.4026(5) 0.8705(10) 0.1005(5) 0.082(3) Uani 1 d . .
H4A H -0.3729(5) 0.9250(10) 0.0960(5) 0.098 Uiso 1 calc R .
H4B H -0.4182(5) 0.8974(10) 0.1365(5) 0.098 Uiso 1 calc R .
C5 C -0.4485(4) 0.8744(11) 0.0387(5) 0.083(3) Uani 1 d . .
H5A H -0.4769(4) 0.8156(11) 0.0415(5) 0.100 Uiso 1 calc R .
H5B H -0.4323(4) 0.8545(11) 0.0019(5) 0.100 Uiso 1 calc R .
C6 C -0.4760(5) 0.9977(12) 0.0280(5) 0.091(4) Uani 1 d . .
H6A H -0.4889(5) 1.0205(12) 0.0666(5) 0.109 Uiso 1 calc R .
H6B H -0.4481(5) 1.0551(12) 0.0216(5) 0.109 Uiso 1 calc R .
C7 C -0.3243(7) 1.0413(15) -0.0374(7) 0.140(6) Uani 1 d . .
H7A H -0.3540(7) 1.0979(15) -0.0500(7) 0.210 Uiso 1 calc R .
H7B H -0.2895(7) 1.0758(15) -0.0425(7) 0.210 Uiso 1 calc R .
H7C H -0.3214(7) 1.0194(15) 0.0070(7) 0.210 Uiso 1 calc R .
O8 O -0.3062(3) 0.8465(7) -0.0745(3) 0.085(2) Uani 1 d . .
C8 C -0.3363(4) 0.9350(13) -0.0785(5) 0.092(4) Uani 1 d D .
N9 N -0.3845(5) 0.9327(9) -0.1244(5) 0.172(6) Uani 1 d DU .
H9A H -0.4071(5) 0.9921(9) -0.1285(5) 0.207 Uiso 1 calc R .
C10 C -0.3983(4) 0.8303(12) -0.1670(9) 0.298(11) Uani 1 d DU .
H10A H -0.3893(4) 0.7558(12) -0.1441(9) 0.358 Uiso 1 calc R .
H10B H -0.3803(4) 0.8337(12) -0.2036(9) 0.358 Uiso 1 calc R .
C11 C -0.4608(4) 0.8505(13) -0.1868(7) 0.328(10) Uani 1 d DU .
H11A H -0.4808(4) 0.8230(13) -0.1546(7) 0.393 Uiso 1 calc R .
H11B H -0.4704(4) 0.9324(13) -0.1982(7) 0.393 Uiso 1 calc R .
C12 C -0.4684(2) 0.7703(18) -0.2447(9) 0.339(12) Uani 1 d DU .
H12A H -0.4521(2) 0.6922(18) -0.2346(9) 0.407 Uiso 1 calc R .
H12B H -0.4549(2) 0.8051(18) -0.2805(9) 0.407 Uiso 1 calc R .
C13 C -0.2946(5) 0.5846(13) -0.1519(6) 0.105(4) Uani 1 d . .
H13A H -0.3172(5) 0.5479(13) -0.1895(6) 0.157 Uiso 1 calc R .
H13B H -0.2570(5) 0.5545(13) -0.1449(6) 0.157 Uiso 1 calc R .
H13C H -0.2942(5) 0.6690(13) -0.1581(6) 0.157 Uiso 1 calc R .
O14 O -0.2966(3) 0.5959(6) -0.0395(3) 0.079(2) Uani 1 d . .
C14 C -0.3189(4) 0.5573(11) -0.0939(5) 0.082(3) Uani 1 d . .
N15 N -0.3634(4) 0.4878(13) -0.1020(5) 0.121(4) Uani 1 d . .
H15A H -0.3772(4) 0.4627(13) -0.1405(5) 0.145 Uiso 1 calc R .
C16 C -0.3907(6) 0.4506(16) -0.0507(7) 0.133(6) Uani 1 d . .
H16A H -0.3650(6) 0.4612(16) -0.0093(7) 0.159 Uiso 1 calc R .
H16B H -0.3997(6) 0.3668(16) -0.0558(7) 0.159 Uiso 1 calc R .
C17 C -0.4429(6) 0.5183(15) -0.0507(7) 0.118(5) Uani 1 d . .
H17A H -0.4680(6) 0.5109(15) -0.0928(7) 0.142 Uiso 1 calc R .
H17B H -0.4338(6) 0.6017(15) -0.0433(7) 0.142 Uiso 1 calc R .
C18 C -0.4725(5) 0.4732(13) 0.0016(6) 0.111(4) Uani 1 d . .
H18A H -0.4769(5) 0.3877(13) -0.0026(6) 0.133 Uiso 1 calc R .
H18B H -0.4489(5) 0.4895(13) 0.0438(6) 0.133 Uiso 1 calc R .
O50 O -0.2732(7) 0.2860(12) 0.1630(10) 0.283(10) Uani 1 d D .
C51 C -0.2276(10) 0.2617(18) 0.1939(14) 0.237(16) Uani 0.489(12) d PD 1
H51A H -0.2075(10) 0.2199(18) 0.1658(14) 0.285 Uiso 0.489(12) calc PR 1
H51B H -0.2322(10) 0.2069(18) 0.2277(14) 0.285 Uiso 0.489(12) calc PR 1
C52 C -0.1923(10) 0.3603(22) 0.2242(11) 0.112(10) Uani 0.489(12) d PD 1
H52A H -0.1566(10) 0.3301(22) 0.2464(11) 0.169 Uiso 0.489(12) calc PR 1
H52B H -0.2102(10) 0.3997(22) 0.2545(11) 0.169 Uiso 0.489(12) calc PR 1
H52C H -0.1870(10) 0.4156(22) 0.1915(11) 0.169 Uiso 0.489(12) calc PR 1
C53 C -0.3590(10) 0.2526(23) 0.1294(13) 0.131(12) Uani 0.511(12) d PD 2
H53A H -0.3872(10) 0.1931(23) 0.1292(13) 0.196 Uiso 0.511(12) calc PR 2
H53B H -0.3556(10) 0.2684(23) 0.0858(13) 0.196 Uiso 0.511(12) calc PR 2
H53C H -0.3694(10) 0.3241(23) 0.1484(13) 0.196 Uiso 0.511(12) calc PR 2
C54 C -0.3044(9) 0.2096(22) 0.1675(18) 0.191(15) Uani 0.511(12) d PD 2
H54A H -0.3062(9) 0.1968(22) 0.2123(18) 0.229 Uiso 0.511(12) calc PR 2
H54B H -0.2934(9) 0.1362(22) 0.1498(18) 0.229 Uiso 0.511(12) calc PR 2

loop_
_atom_type_symbol
_atom_type_description
_atom_type_scat_dispersion_real
_atom_type_scat_dispersion_imag
_atom_type_scat_source
C C 0.0033 0.0016 'International Tables Vol C Tables 4.2.6.8 and 6.1.1.4'
H H 0.0000 0.0000 'International Tables Vol C Tables 4.2.6.8 and 6.1.1.4'
N N 0.0061 0.0033 'International Tables Vol C Tables 4.2.6.8 and 6.1.1.4'
O O 0.0106 0.0060 'International Tables Vol C Tables 4.2.6.8 and 6.1.1.4'
Mn Mn 0.3368 0.7283 'International Tables Vol C Tables 4.2.6.8 and 6.1.1.4'
Br Br -0.2901 2.4595 'International Tables Vol C Tables 4.2.6.8 and 6.1.1.4'

loop_
_geom_angle_atom_site_label_1
_geom_angle_atom_site_label_2
_geom_angle_atom_site_label_3
_geom_angle
_geom_angle_site_symmetry_1
_geom_angle_site_symmetry_3
_geom_angle_publ_flag
Br1 Mn1 Br1 112.16(12) 2_454 . ?
Br1 Mn1 Br2 108.40(5) 2_454 2_454 ?
Br1 Mn1 Br2 108.75(5) . 2_454 ?
Br1 Mn1 Br2 108.75(5) 2_454 . ?
Br1 Mn1 Br2 108.40(5) . . ?
Br2 Mn1 Br2 110.38(11) 2_454 . ?
O14 Mn2 O14 180.0 . 7_465 ?
O14 Mn2 O8 85.5(3) . . ?
O14 Mn2 O8 94.5(3) 7_465 . ?
O14 Mn2 O8 94.5(3) . 7_465 ?
O14 Mn2 O8 85.5(3) 7_465 7_465 ?
O8 Mn2 O8 180.0 . 7_465 ?
O14 Mn2 O2 88.3(3) . . ?
O14 Mn2 O2 91.7(3) 7_465 . ?
O8 Mn2 O2 86.5(3) . . ?
O8 Mn2 O2 93.5(3) 7_465 . ?
O14 Mn2 O2 91.7(3) . 7_465 ?
O14 Mn2 O2 88.3(3) 7_465 7_465 ?
O8 Mn2 O2 93.5(3) . 7_465 ?
O8 Mn2 O2 86.5(3) 7_465 7_465 ?
O2 Mn2 O2 180.0 . 7_465 ?
C2 O2 Mn2 135.2(7) . . ?
O2 C2 N3 119.6(9) . . ?
O2 C2 C1 122.7(9) . . ?
N3 C2 C1 117.7(9) . . ?
C2 N3 C4 124.1(9) . . ?
N3 C4 C5 113.3(9) . . ?
C4 C5 C6 111.7(9) . . ?
C6 C6 C5 113.3(13) 5_475 . ?
C8 O8 Mn2 137.5(7) . . ?
O8 C8 N9 116.5(12) . . ?
O8 C8 C7 125.3(10) . . ?
N9 C8 C7 118.2(11) . . ?
C8 N9 C10 120.6(11) . . ?
N9 C10 C11 98.0(9) . . ?
C12 C11 C10 94.4(9) . . ?
C11 C12 C12 93.7(12) . 2_454 ?
C14 O14 Mn2 137.3(8) . . ?
O14 C14 N15 120.8(11) . . ?
O14 C14 C13 120.9(10) . . ?
N15 C14 C13 118.2(10) . . ?
C14 N15 C16 124.9(11) . . ?
N15 C16 C17 112.5(14) . . ?
C16 C17 C18 111.5(13) . . ?
C18 C18 C17 113.6(15) 5_465 . ?
O50 C51 C52 117.2(19) . . ?
O50 C54 C53 103.9(22) . . ?

loop_
_geom_bond_atom_site_label_1
_geom_bond_atom_site_label_2
_geom_bond_distance
_geom_bond_site_symmetry_2
_geom_bond_publ_flag
Mn1 Br1 2.482(2) 2_454 ?
Mn1 Br1 2.482(2) . ?
Mn1 Br2 2.495(2) 2_454 ?
Mn1 Br2 2.495(2) . ?
Mn2 O14 2.145(7) . ?
Mn2 O14 2.145(7) 7_465 ?
Mn2 O8 2.151(7) . ?
Mn2 O8 2.151(7) 7_465 ?
Mn2 O2 2.185(6) . ?
Mn2 O2 2.185(6) 7_465 ?
C1 C2 1.444(14) . ?
O2 C2 1.251(12) . ?
C2 N3 1.328(13) . ?
N3 C4 1.432(14) . ?
C4 C5 1.530(14) . ?
C5 C6 1.54(2) . ?
C6 C6 1.48(2) 5_475 ?
C7 C8 1.47(2) . ?
O8 C8 1.230(14) . ?
C8 N9 1.357(13) . ?
N9 C10 1.457(9) . ?
C10 C11 1.509(9) . ?
C11 C12 1.502(10) . ?
C12 C12 1.512(7) 2_454 ?
C13 C14 1.50(2) . ?
O14 C14 1.243(12) . ?
C14 N15 1.32(2) . ?
N15 C16 1.45(2) . ?
C16 C17 1.48(2) . ?
C17 C18 1.53(2) . ?
C18 C18 1.46(3) 5_465 ?
O50 C54 1.17(2) . ?
O50 C51 1.20(2) . ?
C51 C52 1.47(2) . ?
C53 C54 1.48(2) . ?
